data_2215662
loop_
_publ_author_name
'Jing Li'
'Wu-Lan Zeng'
'Ming-Hui Wang'
'Jun Wan'

_publ_section_title
;
 2-(1<i>H</i>-Benzotriazol-1-yl)-1-(4-fluorobenzoyl)ethyl isonicotinate
;
_journal_coeditor_code SJ2347
_journal_issue 10
_journal_name_full 'Acta Crystallographica Section E'
_journal_page_first o4177
_journal_page_last o4177
_journal_paper_doi 10.1107/S1600536807042900
_journal_volume 63
_journal_year 2007
_chemical_formula_iupac 'C21 H15 F N4 O3'
_chemical_formula_moiety 'C21 H15 F N4 O3'
_chemical_formula_sum 'C21 H15 F N4 O3'
_chemical_formula_weight 390.37
_chemical_name_systematic
;
2-(1H-Benzotriazol-1-yl)-1-(4-fluorobenzoyl)ethyl isonicotinate
;
_space_group_IT_number 61
_symmetry_cell_setting orthorhombic
_symmetry_space_group_name_Hall '-P 2ac 2ab'
_symmetry_space_group_name_H-M 'P b c a'
_atom_sites_solution_hydrogens geom
_atom_sites_solution_primary direct
_atom_sites_solution_secondary difmap
_audit_creation_method SHELXL-97
_cell_angle_alpha 90.00
_cell_angle_beta 90.00
_cell_angle_gamma 90.00
_cell_formula_units_Z 8
_cell_length_a 18.475(2)
_cell_length_b 10.3014(13)
_cell_length_c 19.723(3)
_cell_measurement_reflns_used 1484
_cell_measurement_temperature 293(2)
_cell_measurement_theta_max 18.28
_cell_measurement_theta_min 2.34
_cell_volume 3753.6(8)
_computing_cell_refinement 'SAINT (Siemens, 1996)'
_computing_data_collection 'SMART (Siemens, 1996)'
_computing_data_reduction 'SAINT (Siemens, 1996)'
_computing_molecular_graphics 'SHELXTL (Sheldrick, 1997b)'
_computing_publication_material
;
SHELXTL (Sheldrick, 1997b) and PLATON (Spek, 2003)
;
_computing_structure_refinement 'SHELXL97 (Sheldrick, 1997a)'
_computing_structure_solution 'SHELXS97 (Sheldrick, 1997a)'
_diffrn_ambient_temperature 293(2)
_diffrn_detector_area_resol_mean 8.33
_diffrn_measured_fraction_theta_full 0.999
_diffrn_measured_fraction_theta_max 0.999
_diffrn_measurement_device_type
;
Siemens SMART 1000 CCD area-detector
;
_diffrn_measurement_method \w
_diffrn_radiation_monochromator graphite
_diffrn_radiation_source 'fine-focus sealed tube'
_diffrn_radiation_type MoK\a
_diffrn_radiation_wavelength 0.71073
_diffrn_reflns_av_R_equivalents 0.0730
_diffrn_reflns_av_sigmaI/netI 0.0552
_diffrn_reflns_limit_h_max 22
_diffrn_reflns_limit_h_min -22
_diffrn_reflns_limit_k_max 11
_diffrn_reflns_limit_k_min -12
_diffrn_reflns_limit_l_max 19
_diffrn_reflns_limit_l_min -24
_diffrn_reflns_number 19822
_diffrn_reflns_theta_full 26.04
_diffrn_reflns_theta_max 26.04
_diffrn_reflns_theta_min 2.07
_diffrn_standards_number 0
_exptl_absorpt_coefficient_mu 0.102
_exptl_absorpt_correction_T_max 0.9969
_exptl_absorpt_correction_T_min 0.9604
_exptl_absorpt_correction_type multi-scan
_exptl_absorpt_process_details '(SADABS; Sheldrick, 1996)'
_exptl_crystal_colour colourless
_exptl_crystal_density_diffrn 1.382
_exptl_crystal_density_method 'not measured'
_exptl_crystal_description needle
_exptl_crystal_F_000 1616
_exptl_crystal_size_max 0.40
_exptl_crystal_size_mid 0.05
_exptl_crystal_size_min 0.03
_refine_diff_density_max 0.144
_refine_diff_density_min -0.138
_refine_ls_extinction_method none
_refine_ls_goodness_of_fit_ref 0.936
_refine_ls_hydrogen_treatment constr
_refine_ls_matrix_type full
_refine_ls_number_parameters 262
_refine_ls_number_reflns 3706
_refine_ls_number_restraints 0
_refine_ls_restrained_S_all 0.936
_refine_ls_R_factor_all 0.1270
_refine_ls_R_factor_gt 0.0569
_refine_ls_shift/su_max 0.000
_refine_ls_shift/su_mean 0.000
_refine_ls_structure_factor_coef Fsqd
_refine_ls_weighting_details 'calc w=1/[\s^2^(Fo^2^)+(0.0656P)^2^+0.9453P] where P=(Fo^2^+2Fc^2^)/3'
_refine_ls_weighting_scheme calc
_refine_ls_wR_factor_gt 0.1232
_refine_ls_wR_factor_ref 0.1562
_reflns_number_gt 1930
_reflns_number_total 3706
_reflns_threshold_expression I>2\s(I)
_cod_data_source_file sj2347.cif
_cod_data_source_block I
_cod_depositor_comments
;
The following automatic conversions were performed:
'_symmetry_cell_setting' value 'Orthorhombic' changed to 'orthorhombic'
according to '/home/saulius/struct/CIF-dictionaries/cif_core.dic'
dictionary named 'cif_core.dic' version 2.4.1 from 2010-06-29.

Automatic conversion script
Id: cif_fix_enum 1527 2010-12-29 10:47:43Z saulius 

The following automatic conversions were performed:

'_symmetry_cell_setting' value 'Orthorhombic' changed to
'orthorhombic' according to
/home/saulius/struct/CIF-dictionaries/cif_core.dic dictionary named
'cif_core.dic' version 2.4.1 from 2010-06-29.

Automatic conversion script
Id: cif_fix_values 1715 2011-07-08 13:25:40Z adriana 
;
_cod_original_cell_volume 3753.7(8)
_cod_database_code 2215662
_cod_database_fobs_code 2215662

loop_
_symmetry_equiv_pos_as_xyz
'x, y, z'
'-x+1/2, -y, z+1/2'
'-x, y+1/2, -z+1/2'
'x+1/2, -y+1/2, -z'
'-x, -y, -z'
'x-1/2, y, -z-1/2'
'x, -y-1/2, z-1/2'
'-x-1/2, y-1/2, z'

loop_
_atom_site_type_symbol
_atom_site_label
_atom_site_fract_x
_atom_site_fract_y
_atom_site_fract_z
_atom_site_U_iso_or_equiv
_atom_site_adp_type
_atom_site_calc_flag
_atom_site_refinement_flags
_atom_site_occupancy
O O2 0.16082(10) 0.45024(19) 0.08610(9) 0.0548(5) Uani d . 1
N N1 0.30549(13) 0.3692(2) 0.11244(11) 0.0514(6) Uani d . 1
C C6 0.17406(14) 0.3606(3) 0.27131(13) 0.0457(7) Uani d . 1
C C8 0.17486(15) 0.3570(3) 0.13831(12) 0.0496(7) Uani d . 1
H H8A 0.1344 0.2959 0.1415 0.060 Uiso calc R 1
O O1 0.20182(14) 0.5415(2) 0.20452(10) 0.0775(7) Uani d . 1
F F1 0.14705(13) 0.1940(2) 0.45729(9) 0.1040(8) Uani d . 1
N N2 0.31636(15) 0.4500(3) 0.05856(12) 0.0663(7) Uani d . 1
C C7 0.18444(16) 0.4281(3) 0.20601(13) 0.0509(7) Uani d . 1
C C5 0.17641(17) 0.4344(3) 0.32980(14) 0.0621(8) Uani d . 1
H H5A 0.1847 0.5232 0.3265 0.074 Uiso calc R 1
N N3 0.37415(16) 0.5183(3) 0.06951(14) 0.0735(8) Uani d . 1
C C1 0.16128(17) 0.2295(3) 0.27654(14) 0.0631(9) Uani d . 1
H H1A 0.1582 0.1790 0.2376 0.076 Uiso calc R 1
C C9 0.24246(16) 0.2864(3) 0.11506(13) 0.0533(8) Uani d . 1
H H9A 0.2520 0.2148 0.1457 0.064 Uiso calc R 1
H H9B 0.2339 0.2503 0.0703 0.064 Uiso calc R 1
C C16 0.09670(18) 0.5097(3) 0.08663(15) 0.0611(8) Uani d . 1
C C4 0.16677(17) 0.3796(4) 0.39278(15) 0.0691(9) Uani d . 1
H H4A 0.1680 0.4298 0.4319 0.083 Uiso calc R 1
O O3 0.05007(13) 0.4850(3) 0.12680(13) 0.0993(9) Uani d . 1
N N4 0.0783(2) 0.7918(3) -0.07079(17) 0.0912(10) Uani d . 1
C C10 0.35878(15) 0.3866(3) 0.15918(14) 0.0507(7) Uani d . 1
C C11 0.40250(17) 0.4819(3) 0.13141(15) 0.0596(8) Uani d . 1
C C17 0.09210(16) 0.6081(3) 0.03198(14) 0.0571(8) Uani d . 1
C C3 0.15539(17) 0.2500(4) 0.39558(14) 0.0667(9) Uani d . 1
C C18 0.14422(17) 0.6214(3) -0.01731(14) 0.0611(8) Uani d . 1
H H18A 0.1853 0.5694 -0.0170 0.073 Uiso calc R 1
C C14 0.43413(19) 0.3756(4) 0.25411(17) 0.0789(11) Uani d . 1
H H14A 0.4464 0.3406 0.2960 0.095 Uiso calc R 1
C C2 0.1529(2) 0.1726(3) 0.33972(16) 0.0749(10) Uani d . 1
H H2B 0.1458 0.0836 0.3438 0.090 Uiso calc R 1
C C15 0.37350(18) 0.3308(3) 0.22210(15) 0.0639(9) Uani d . 1
H H15B 0.3440 0.2673 0.2410 0.077 Uiso calc R 1
C C19 0.1344(2) 0.7133(3) -0.06715(17) 0.0773(10) Uani d . 1
H H19A 0.1698 0.7205 -0.1005 0.093 Uiso calc R 1
C C12 0.46429(18) 0.5250(4) 0.16520(17) 0.0784(10) Uani d . 1
H H12A 0.4945 0.5877 0.1465 0.094 Uiso calc R 1
C C13 0.47831(18) 0.4714(4) 0.22652(18) 0.0844(11) Uani d . 1
H H13A 0.5185 0.4994 0.2508 0.101 Uiso calc R 1
C C21 0.0339(2) 0.6903(4) 0.02977(19) 0.0869(12) Uani d . 1
H H21A -0.0021 0.6859 0.0627 0.104 Uiso calc R 1
C C20 0.0296(2) 0.7797(4) -0.0222(2) 0.0998(14) Uani d . 1
H H20A -0.0102 0.8350 -0.0230 0.120 Uiso calc R 1

loop_
_atom_site_aniso_label
_atom_site_aniso_U_11
_atom_site_aniso_U_22
_atom_site_aniso_U_33
_atom_site_aniso_U_12
_atom_site_aniso_U_13
_atom_site_aniso_U_23
O2 0.0634(13) 0.0589(13) 0.0421(11) 0.0086(10) 0.0004(9) 0.0122(9)
N1 0.0660(16) 0.0480(15) 0.0402(14) 0.0042(12) -0.0008(12) 0.0070(11)
C6 0.0536(17) 0.0422(18) 0.0414(16) 0.0001(13) -0.0018(12) 0.0060(13)
C8 0.0675(19) 0.0447(17) 0.0368(16) -0.0024(14) -0.0034(13) 0.0077(13)
O1 0.137(2) 0.0401(13) 0.0549(13) -0.0157(14) 0.0077(13) 0.0036(10)
F1 0.1483(19) 0.1130(18) 0.0508(12) -0.0085(15) 0.0038(12) 0.0284(11)
N2 0.0780(18) 0.075(2) 0.0454(15) 0.0038(16) 0.0014(13) 0.0197(14)
C7 0.0677(19) 0.0369(18) 0.0483(18) 0.0003(15) 0.0013(14) 0.0045(13)
C5 0.091(2) 0.0508(19) 0.0440(18) -0.0044(17) -0.0018(16) -0.0043(15)
N3 0.0739(18) 0.083(2) 0.0630(18) -0.0079(17) 0.0051(15) 0.0218(15)
C1 0.098(2) 0.050(2) 0.0415(17) -0.0105(17) 0.0004(16) 0.0020(14)
C9 0.073(2) 0.0443(18) 0.0424(16) 0.0017(15) -0.0057(14) -0.0009(13)
C16 0.062(2) 0.071(2) 0.0502(19) 0.0072(18) -0.0022(16) 0.0056(16)
C4 0.090(2) 0.073(3) 0.0442(19) 0.001(2) -0.0027(16) -0.0060(17)
O3 0.0814(16) 0.130(2) 0.0862(18) 0.0203(16) 0.0256(15) 0.0442(16)
N4 0.110(3) 0.086(2) 0.077(2) 0.019(2) -0.015(2) 0.0247(18)
C10 0.0622(18) 0.0475(18) 0.0425(16) 0.0096(15) 0.0003(14) 0.0016(13)
C11 0.0651(19) 0.069(2) 0.0453(18) -0.0006(17) 0.0068(16) 0.0102(16)
C17 0.0650(19) 0.061(2) 0.0454(17) 0.0086(17) -0.0085(15) 0.0043(15)
C3 0.082(2) 0.083(3) 0.0350(18) -0.001(2) 0.0016(15) 0.0171(18)
C18 0.068(2) 0.063(2) 0.0514(19) 0.0053(17) -0.0052(16) 0.0065(16)
C14 0.075(2) 0.106(3) 0.056(2) -0.002(2) -0.0099(18) 0.017(2)
C2 0.118(3) 0.052(2) 0.054(2) -0.013(2) 0.0018(19) 0.0131(17)
C15 0.072(2) 0.069(2) 0.0512(19) -0.0052(18) -0.0030(16) 0.0142(16)
C19 0.097(3) 0.075(3) 0.060(2) 0.005(2) -0.0071(19) 0.0194(19)
C12 0.068(2) 0.101(3) 0.066(2) -0.018(2) 0.0084(18) 0.013(2)
C13 0.065(2) 0.120(3) 0.068(2) -0.018(2) -0.0033(18) 0.006(2)
C21 0.081(3) 0.103(3) 0.077(3) 0.031(2) -0.0013(19) 0.020(2)
C20 0.101(3) 0.104(3) 0.095(3) 0.047(3) -0.016(3) 0.021(3)

loop_
_atom_type_symbol
_atom_type_description
_atom_type_scat_dispersion_real
_atom_type_scat_dispersion_imag
_atom_type_scat_source
C C 0.0033 0.0016 'International Tables Vol C Tables 4.2.6.8 and 6.1.1.4'
H H 0.0000 0.0000 'International Tables Vol C Tables 4.2.6.8 and 6.1.1.4'
N N 0.0061 0.0033 'International Tables Vol C Tables 4.2.6.8 and 6.1.1.4'
O O 0.0106 0.0060 'International Tables Vol C Tables 4.2.6.8 and 6.1.1.4'
F F 0.0171 0.0103 'International Tables Vol C Tables 4.2.6.8 and 6.1.1.4'

loop_
_geom_angle_atom_site_label_1
_geom_angle_atom_site_label_2
_geom_angle_atom_site_label_3
_geom_angle
C16 O2 C8 117.6(2)
C10 N1 N2 109.9(2)
C10 N1 C9 129.6(2)
N2 N1 C9 120.4(2)
C1 C6 C5 118.9(3)
C1 C6 C7 123.4(3)
C5 C6 C7 117.7(3)
O2 C8 C9 104.7(2)
O2 C8 C7 109.1(2)
C9 C8 C7 113.4(2)
O2 C8 H8A 109.8
C9 C8 H8A 109.8
C7 C8 H8A 109.8
N3 N2 N1 108.8(2)
O1 C7 C6 120.6(3)
O1 C7 C8 118.0(2)
C6 C7 C8 121.3(2)
C4 C5 C6 121.6(3)
C4 C5 H5A 119.2
C6 C5 H5A 119.2
N2 N3 C11 108.2(2)
C6 C1 C2 120.2(3)
C6 C1 H1A 119.9
C2 C1 H1A 119.9
N1 C9 C8 113.0(2)
N1 C9 H9A 109.0
C8 C9 H9A 109.0
N1 C9 H9B 109.0
C8 C9 H9B 109.0
H9A C9 H9B 107.8
O3 C16 O2 123.1(3)
O3 C16 C17 125.8(3)
O2 C16 C17 111.1(3)
C3 C4 C5 117.5(3)
C3 C4 H4A 121.3
C5 C4 H4A 121.3
C19 N4 C20 116.1(3)
N1 C10 C11 104.3(2)
N1 C10 C15 133.6(3)
C11 C10 C15 122.0(3)
N3 C11 C10 108.7(3)
N3 C11 C12 130.3(3)
C10 C11 C12 120.9(3)
C21 C17 C18 117.7(3)
C21 C17 C16 119.4(3)
C18 C17 C16 122.9(3)
C4 C3 F1 118.3(3)
C4 C3 C2 123.4(3)
F1 C3 C2 118.3(3)
C17 C18 C19 118.8(3)
C17 C18 H18A 120.6
C19 C18 H18A 120.6
C15 C14 C13 122.7(3)
C15 C14 H14A 118.7
C13 C14 H14A 118.7
C3 C2 C1 118.4(3)
C3 C2 H2B 120.8
C1 C2 H2B 120.8
C14 C15 C10 115.6(3)
C14 C15 H15B 122.2
C10 C15 H15B 122.2
N4 C19 C18 124.4(4)
N4 C19 H19A 117.8
C18 C19 H19A 117.8
C13 C12 C11 117.0(3)
C13 C12 H12A 121.5
C11 C12 H12A 121.5
C12 C13 C14 121.7(3)
C12 C13 H13A 119.1
C14 C13 H13A 119.1
C17 C21 C20 118.8(4)
C17 C21 H21A 120.6
C20 C21 H21A 120.6
N4 C20 C21 124.2(4)
N4 C20 H20A 117.9
C21 C20 H20A 117.9

loop_
_geom_bond_atom_site_label_1
_geom_bond_atom_site_label_2
_geom_bond_distance
O2 C16 1.334(3)
O2 C8 1.431(3)
N1 C10 1.361(3)
N1 N2 1.365(3)
N1 C9 1.444(4)
C6 C1 1.374(4)
C6 C5 1.382(4)
C6 C7 1.476(4)
C8 C9 1.517(4)
C8 C7 1.533(4)
C8 H8A 0.9800
O1 C7 1.212(3)
F1 C3 1.356(3)
N2 N3 1.297(3)
C5 C4 1.376(4)
C5 H5A 0.9300
N3 C11 1.380(4)
C1 C2 1.386(4)
C1 H1A 0.9300
C9 H9A 0.9700
C9 H9B 0.9700
C16 O3 1.198(3)
C16 C17 1.482(4)
C4 C3 1.353(5)
C4 H4A 0.9300
N4 C19 1.316(4)
N4 C20 1.321(5)
C10 C11 1.385(4)
C10 C15 1.394(4)
C11 C12 1.394(4)
C17 C21 1.370(4)
C17 C18 1.375(4)
C3 C2 1.361(4)
C18 C19 1.377(4)
C18 H18A 0.9300
C14 C15 1.366(4)
C14 C13 1.392(5)
C14 H14A 0.9300
C2 H2B 0.9300
C15 H15B 0.9300
C19 H19A 0.9300
C12 C13 1.354(4)
C12 H12A 0.9300
C13 H13A 0.9300
C21 C20 1.380(5)
C21 H21A 0.9300
C20 H20A 0.9300

loop_
_geom_hbond_atom_site_label_D
_geom_hbond_atom_site_label_H
_geom_hbond_atom_site_label_A
_geom_hbond_site_symmetry_A
_geom_hbond_distance_DH
_geom_hbond_distance_HA
_geom_hbond_distance_DA
_geom_hbond_angle_DHA
_geom_hbond_publ_flag
C9 H9A O1 8_655 0.97 2.29 3.247(4) 167.07 yes
C12 H12A N4 4_565 0.93 2.48 3.386(5) 163.82 yes
C13 H13A O3 6_656 0.93 2.49 3.185(5) 131.68 yes
C15 H15B O1 8_655 0.93 2.58 3.309(4) 136.00 yes
C1 H1A Cg1 7_545 0.93 3.075 3.811 137.26 yes

loop_
_geom_torsion_atom_site_label_1
_geom_torsion_atom_site_label_2
_geom_torsion_atom_site_label_3
_geom_torsion_atom_site_label_4
_geom_torsion
C16 O2 C8 C9 167.5(2)
C16 O2 C8 C7 -70.8(3)
C10 N1 N2 N3 -0.3(3)
C9 N1 N2 N3 176.9(2)
C1 C6 C7 O1 -173.5(3)
C5 C6 C7 O1 7.5(4)
C1 C6 C7 C8 5.5(4)
C5 C6 C7 C8 -173.5(3)
O2 C8 C7 O1 -22.7(4)
C9 C8 C7 O1 93.6(3)
O2 C8 C7 C6 158.3(2)
C9 C8 C7 C6 -85.5(3)
C1 C6 C5 C4 0.4(5)
C7 C6 C5 C4 179.5(3)
N1 N2 N3 C11 0.4(3)
C5 C6 C1 C2 -1.7(5)
C7 C6 C1 C2 179.2(3)
C10 N1 C9 C8 96.4(3)
N2 N1 C9 C8 -80.3(3)
O2 C8 C9 N1 65.1(3)
C7 C8 C9 N1 -53.7(3)
C8 O2 C16 O3 -3.0(5)
C8 O2 C16 C17 176.8(2)
C6 C5 C4 C3 0.5(5)
N2 N1 C10 C11 0.2(3)
C9 N1 C10 C11 -176.7(3)
N2 N1 C10 C15 179.9(3)
C9 N1 C10 C15 3.0(5)
N2 N3 C11 C10 -0.3(4)
N2 N3 C11 C12 179.0(3)
N1 C10 C11 N3 0.0(3)
C15 C10 C11 N3 -179.7(3)
N1 C10 C11 C12 -179.3(3)
C15 C10 C11 C12 1.0(5)
O3 C16 C17 C21 7.9(5)
O2 C16 C17 C21 -171.9(3)
O3 C16 C17 C18 -172.3(3)
O2 C16 C17 C18 7.9(4)
C5 C4 C3 F1 178.9(3)
C5 C4 C3 C2 -0.1(5)
C21 C17 C18 C19 -1.9(5)
C16 C17 C18 C19 178.3(3)
C4 C3 C2 C1 -1.1(5)
F1 C3 C2 C1 179.9(3)
C6 C1 C2 C3 2.1(5)
C13 C14 C15 C10 0.6(5)
N1 C10 C15 C14 179.8(3)
C11 C10 C15 C14 -0.6(5)
C20 N4 C19 C18 0.7(6)
C17 C18 C19 N4 0.8(5)
N3 C11 C12 C13 179.5(3)
C10 C11 C12 C13 -1.4(5)
C11 C12 C13 C14 1.4(6)
C15 C14 C13 C12 -1.1(6)
C18 C17 C21 C20 1.4(5)
C16 C17 C21 C20 -178.7(3)
C19 N4 C20 C21 -1.2(6)
C17 C21 C20 N4 0.1(7)
